data_7232645
loop_
_publ_author_name
'Angamuthu, Raja'
'Raje, Sakthi'

_publ_section_title
;
 Solvent-Free Synthesis and Reactivity of Nickel(II) Borohydride and
 Nickel(II) Hydride
;
_journal_name_full 'Green Chemistry'
_journal_paper_doi 10.1039/C8GC04058C
_journal_year 2019
_chemical_formula_moiety 'C40 H42 N8 Ni2 S2, 2(C24 H20 B), 4(C2 H3 N)'
_chemical_formula_sum 'C96 H94 B2 N12 Ni2 S2'
_chemical_formula_weight 1618.99
_space_group_crystal_system triclinic
_space_group_IT_number 2
_space_group_name_Hall '-P 1'
_space_group_name_H-M_alt 'P -1'
_symmetry_space_group_name_Hall '-P 1'
_symmetry_space_group_name_H-M 'P -1'
_atom_sites_solution_hydrogens mixed
_audit_creation_method SHELXL-2018/3
_audit_update_record
;
2019-03-21 deposited with the CCDC.    2019-04-18 downloaded from the CCDC.
;
_cell_angle_alpha 70.982(4)
_cell_angle_beta 72.243(3)
_cell_angle_gamma 78.092(3)
_cell_formula_units_Z 1
_cell_length_a 10.8252(14)
_cell_length_b 11.8798(16)
_cell_length_c 17.529(3)
_cell_measurement_reflns_used 3642
_cell_measurement_temperature 100(2)
_cell_measurement_theta_max 23.44
_cell_measurement_theta_min 2.33
_cell_volume 2015.3(5)
_computing_cell_refinement 'Bruker SAINT'
_computing_data_collection 'Bruker APEX2'
_computing_data_reduction 'Bruker SAINT'
_computing_molecular_graphics 'Bruker SHELXTL (Sheldrick, 2008)'
_computing_publication_material 'Bruker SHELXTL (Sheldrick, 2008)'
_computing_structure_refinement 'SHELXL-2018/3 (Sheldrick, 2018)'
_computing_structure_solution 'SHELXT (Sheldrick, 2015)'
_diffrn_ambient_temperature 100(2)
_diffrn_measured_fraction_theta_full 0.997
_diffrn_measured_fraction_theta_max 0.997
_diffrn_measurement_device_type 'Bruker APEX-II CCD'
_diffrn_measurement_method '\f and \w scans'
_diffrn_radiation_type MoK\a
_diffrn_radiation_wavelength 0.71073
_diffrn_reflns_av_R_equivalents 0.1178
_diffrn_reflns_av_unetI/netI 0.1998
_diffrn_reflns_Laue_measured_fraction_full 0.997
_diffrn_reflns_Laue_measured_fraction_max 0.997
_diffrn_reflns_limit_h_max 12
_diffrn_reflns_limit_h_min -12
_diffrn_reflns_limit_k_max 14
_diffrn_reflns_limit_k_min -14
_diffrn_reflns_limit_l_max 21
_diffrn_reflns_limit_l_min -21
_diffrn_reflns_number 19037
_diffrn_reflns_point_group_measured_fraction_full 0.997
_diffrn_reflns_point_group_measured_fraction_max 0.997
_diffrn_reflns_theta_full 25.242
_diffrn_reflns_theta_max 25.252
_diffrn_reflns_theta_min 2.680
_exptl_absorpt_coefficient_mu 0.576
_exptl_absorpt_correction_T_max 0.7457
_exptl_absorpt_correction_T_min 0.6136
_exptl_absorpt_correction_type multi-scan
_exptl_absorpt_process_details 'Sadabs (Sheldrick, 1996)'
_exptl_crystal_colour brown-green
_exptl_crystal_density_diffrn 1.334
_exptl_crystal_description prism
_exptl_crystal_F_000 852
_exptl_crystal_size_max 0.25
_exptl_crystal_size_mid 0.16
_exptl_crystal_size_min 0.12
_refine_diff_density_max 0.673
_refine_diff_density_min -0.546
_refine_diff_density_rms 0.092
_refine_ls_extinction_method none
_refine_ls_goodness_of_fit_ref 1.004
_refine_ls_hydrogen_treatment mixed
_refine_ls_matrix_type full
_refine_ls_number_parameters 524
_refine_ls_number_reflns 7257
_refine_ls_number_restraints 0
_refine_ls_restrained_S_all 1.004
_refine_ls_R_factor_all 0.1780
_refine_ls_R_factor_gt 0.0791
_refine_ls_shift/su_max 0.000
_refine_ls_shift/su_mean 0.000
_refine_ls_structure_factor_coef Fsqd
_refine_ls_weighting_details 'w=1/[\s^2^(Fo^2^)+(0.0751P)^2^] where P=(Fo^2^+2Fc^2^)/3'
_refine_ls_weighting_scheme calc
_refine_ls_wR_factor_gt 0.1532
_refine_ls_wR_factor_ref 0.1849
_reflns_Friedel_coverage 0.000
_reflns_number_gt 3646
_reflns_number_total 7257
_reflns_threshold_expression 'I > 2\s(I)'
_cod_data_source_file c8gc04058c2.cif
_cod_data_source_block '[(LH)Ni(mu-SPh)2Ni(LH)](BPh4)2'
_cod_database_code 7232645
_shelx_shelxl_version_number 2018/3
_shelx_space_group_comment
;
The symmetry employed for this shelxl refinement is uniquely defined
by the following loop, which should always be used as a source of
symmetry information in preference to the above space-group names.
They are only intended as comments.
;

loop_
_space_group_symop_operation_xyz
'x, y, z'
'-x, -y, -z'

loop_
_atom_site_label
_atom_site_type_symbol
_atom_site_fract_x
_atom_site_fract_y
_atom_site_fract_z
_atom_site_U_iso_or_equiv
_atom_site_adp_type
_atom_site_occupancy
_atom_site_site_symmetry_order
_atom_site_calc_flag
_atom_site_refinement_flags_posn
_atom_site_refinement_flags_adp
Ni Ni 0.58650(8) 0.44373(6) 0.58121(5) 0.0241(3) Uani 1 1 d . .
S1 S 0.36302(16) 0.48615(13) 0.57054(10) 0.0318(5) Uani 1 1 d . .
N1 N 0.7755(4) 0.3994(4) 0.5883(3) 0.0205(12) Uani 1 1 d . .
C1 C 0.8241(6) 0.2841(5) 0.6074(4) 0.0260(15) Uani 1 1 d . .
N3 N 0.5462(4) 0.4032(4) 0.7082(3) 0.0220(12) Uani 1 1 d . .
N2 N 0.6257(5) 0.6084(4) 0.5973(3) 0.0233(13) Uani 1 1 d . .
H2N H 0.586(5) 0.667(5) 0.568(3) 0.024(17) Uiso 1 1 d . .
C2 C 0.9396(6) 0.2470(5) 0.6301(4) 0.0321(16) Uani 1 1 d . .
H2A H 0.972966 0.164426 0.643396 0.039 Uiso 1 1 calc R U
C3 C 1.0065(6) 0.3318(6) 0.6333(4) 0.0345(17) Uani 1 1 d . .
H3A H 1.086797 0.308279 0.648771 0.041 Uiso 1 1 calc R U
N4 N 0.6013(5) 0.2480(4) 0.6165(3) 0.0274(13) Uani 1 1 d . .
H4N H 0.561(5) 0.220(4) 0.588(3) 0.023(17) Uiso 1 1 d . .
C4 C 0.9551(6) 0.4526(5) 0.6135(4) 0.0315(16) Uani 1 1 d . .
H4A H 0.999666 0.512619 0.614958 0.038 Uiso 1 1 calc R U
C5 C 0.8376(6) 0.4821(5) 0.5918(3) 0.0204(14) Uani 1 1 d . .
C6 C 0.7689(6) 0.6084(4) 0.5696(4) 0.0261(15) Uani 1 1 d . .
H6A H 0.795117 0.657862 0.596507 0.031 Uiso 1 1 calc R U
H6B H 0.795549 0.644380 0.508399 0.031 Uiso 1 1 calc R U
C7 C 0.5710(6) 0.6082(4) 0.6857(3) 0.0255(15) Uani 1 1 d . .
H7A H 0.483597 0.655458 0.692267 0.031 Uiso 1 1 calc R U
H7B H 0.628031 0.647015 0.701699 0.031 Uiso 1 1 calc R U
C8 C 0.5593(5) 0.4823(5) 0.7432(4) 0.0201(14) Uani 1 1 d . .
C9 C 0.5637(5) 0.4491(5) 0.8257(4) 0.0240(15) Uani 1 1 d . .
H9A H 0.573277 0.506415 0.850078 0.029 Uiso 1 1 calc R U
C10 C 0.5539(5) 0.3318(5) 0.8716(4) 0.0279(16) Uani 1 1 d . .
H10A H 0.556147 0.307239 0.928525 0.034 Uiso 1 1 calc R U
C11 C 0.5406(6) 0.2487(5) 0.8350(4) 0.0280(16) Uani 1 1 d . .
H11A H 0.533355 0.167224 0.866133 0.034 Uiso 1 1 calc R U
C12 C 0.5381(5) 0.2875(5) 0.7530(4) 0.0230(14) Uani 1 1 d . .
C13 C 0.5231(6) 0.2101(5) 0.7049(3) 0.0270(15) Uani 1 1 d . .
H13A H 0.552679 0.125371 0.730910 0.032 Uiso 1 1 calc R U
H13B H 0.429831 0.216063 0.706400 0.032 Uiso 1 1 calc R U
C14 C 0.7431(6) 0.1998(5) 0.6008(4) 0.0300(16) Uani 1 1 d . .
H14A H 0.774197 0.187963 0.544356 0.036 Uiso 1 1 calc R U
H14B H 0.754370 0.120857 0.641942 0.036 Uiso 1 1 calc R U
C15 C 0.2906(6) 0.5961(5) 0.6230(4) 0.0334(17) Uani 1 1 d . .
C16 C 0.3244(6) 0.7130(5) 0.5936(4) 0.0363(17) Uani 1 1 d . .
H16A H 0.383641 0.736879 0.540226 0.044 Uiso 1 1 calc R U
C17 C 0.2746(7) 0.7954(6) 0.6393(4) 0.0408(18) Uani 1 1 d . .
H17A H 0.300379 0.873851 0.617876 0.049 Uiso 1 1 calc R U
C18 C 0.1854(6) 0.7615(6) 0.7178(4) 0.0416(18) Uani 1 1 d . .
H18A H 0.149183 0.817226 0.749606 0.050 Uiso 1 1 calc R U
C19 C 0.1511(6) 0.6472(6) 0.7480(4) 0.0429(19) Uani 1 1 d . .
H19A H 0.092322 0.623429 0.801535 0.051 Uiso 1 1 calc R U
C20 C 0.2018(6) 0.5651(6) 0.7009(4) 0.0411(18) Uani 1 1 d . .
H20A H 0.175225 0.486954 0.722465 0.049 Uiso 1 1 calc R U
B1 B 0.2890(6) 0.1903(6) 1.1859(4) 0.0222(17) Uani 1 1 d . .
C111 C 0.4450(5) 0.1565(4) 1.1405(3) 0.0188(14) Uani 1 1 d . .
C112 C 0.5412(5) 0.2101(5) 1.1496(4) 0.0230(15) Uani 1 1 d . .
H11B H 0.515595 0.264867 1.182374 0.028 Uiso 1 1 calc R U
C113 C 0.6714(6) 0.1863(5) 1.1126(4) 0.0238(15) Uani 1 1 d . .
H11C H 0.733998 0.223010 1.121459 0.029 Uiso 1 1 calc R U
C114 C 0.7129(6) 0.1087(5) 1.0623(4) 0.0256(15) Uani 1 1 d . .
H11D H 0.802853 0.093322 1.035928 0.031 Uiso 1 1 calc R U
C115 C 0.6211(6) 0.0555(5) 1.0519(4) 0.0240(15) Uani 1 1 d . .
H11E H 0.647623 0.001035 1.018916 0.029 Uiso 1 1 calc R U
C116 C 0.4894(6) 0.0802(5) 1.0892(3) 0.0227(15) Uani 1 1 d . .
H11F H 0.427411 0.044014 1.079335 0.027 Uiso 1 1 calc R U
C211 C 0.1950(5) 0.1252(5) 1.1578(3) 0.0189(14) Uani 1 1 d . .
C212 C 0.1958(6) 0.0021(5) 1.1823(4) 0.0265(15) Uani 1 1 d . .
H21A H 0.250324 -0.045529 1.217345 0.032 Uiso 1 1 calc R U
C213 C 0.1214(6) -0.0553(5) 1.1583(4) 0.0289(16) Uani 1 1 d . .
H21B H 0.126167 -0.140253 1.177005 0.035 Uiso 1 1 calc R U
C214 C 0.0411(6) 0.0084(5) 1.1082(4) 0.0299(16) Uani 1 1 d . .
H21C H -0.008845 -0.030912 1.090718 0.036 Uiso 1 1 calc R U
C215 C 0.0347(6) 0.1325(5) 1.0836(4) 0.0330(17) Uani 1 1 d . .
H21D H -0.021649 0.179435 1.049625 0.040 Uiso 1 1 calc R U
C216 C 0.1106(6) 0.1885(5) 1.1084(4) 0.0286(16) Uani 1 1 d . .
H21E H 0.104411 0.273529 1.090682 0.034 Uiso 1 1 calc R U
C311 C 0.2543(5) 0.3383(5) 1.1533(4) 0.0223(14) Uani 1 1 d . .
C312 C 0.3041(6) 0.3994(5) 1.0699(4) 0.0271(15) Uani 1 1 d . .
H31A H 0.364112 0.355434 1.034625 0.033 Uiso 1 1 calc R U
C313 C 0.2709(6) 0.5209(5) 1.0354(4) 0.0313(16) Uani 1 1 d . .
H31B H 0.306761 0.558398 0.978043 0.038 Uiso 1 1 calc R U
C314 C 0.1847(6) 0.5865(5) 1.0862(4) 0.0290(16) Uani 1 1 d . .
H31C H 0.161430 0.669869 1.063962 0.035 Uiso 1 1 calc R U
C315 C 0.1330(5) 0.5305(5) 1.1689(4) 0.0280(15) Uani 1 1 d . .
H31D H 0.073300 0.575265 1.203746 0.034 Uiso 1 1 calc R U
C316 C 0.1676(5) 0.4079(5) 1.2020(4) 0.0227(15) Uani 1 1 d . .
H31E H 0.131136 0.370963 1.259439 0.027 Uiso 1 1 calc R U
C411 C 0.2595(6) 0.1431(4) 1.2877(4) 0.0211(14) Uani 1 1 d . .
C412 C 0.1294(6) 0.1440(4) 1.3367(4) 0.0257(15) Uani 1 1 d . .
H41A H 0.060739 0.168992 1.309345 0.031 Uiso 1 1 calc R U
C413 C 0.0975(6) 0.1097(5) 1.4231(4) 0.0267(16) Uani 1 1 d . .
H41B H 0.008261 0.112872 1.453402 0.032 Uiso 1 1 calc R U
C414 C 0.1930(6) 0.0712(5) 1.4659(4) 0.0273(16) Uani 1 1 d . .
H41C H 0.170524 0.048467 1.525240 0.033 Uiso 1 1 calc R U
C415 C 0.3218(6) 0.0665(5) 1.4209(4) 0.0254(15) Uani 1 1 d . .
H41D H 0.389244 0.039874 1.449194 0.031 Uiso 1 1 calc R U
C416 C 0.3533(6) 0.1005(4) 1.3342(4) 0.0243(15) Uani 1 1 d . .
H41E H 0.442964 0.094600 1.304766 0.029 Uiso 1 1 calc R U
N1S N 0.1614(8) 0.2424(6) 0.8153(5) 0.081(2) Uani 1 1 d . .
C11S C 0.1786(8) 0.2941(7) 0.8553(5) 0.056(2) Uani 1 1 d . .
C12S C 0.1992(8) 0.3661(7) 0.9032(5) 0.066(2) Uani 1 1 d . .
H12A H 0.116698 0.413118 0.922850 0.099 Uiso 1 1 calc R U
H12B H 0.264418 0.420361 0.867550 0.099 Uiso 1 1 calc R U
H12C H 0.230359 0.312967 0.951268 0.099 Uiso 1 1 calc R U
N2S N 0.3846(6) 0.1624(5) 0.5672(4) 0.0431(16) Uani 1 1 d . .
C21S C 0.3224(7) 0.1117(6) 0.6296(4) 0.0346(17) Uani 1 1 d . .
C22S C 0.2425(7) 0.0506(6) 0.7111(4) 0.053(2) Uani 1 1 d . .
H22A H 0.293182 -0.023021 0.736478 0.079 Uiso 1 1 calc R U
H22B H 0.164204 0.030469 0.703970 0.079 Uiso 1 1 calc R U
H22C H 0.216780 0.103546 0.747517 0.079 Uiso 1 1 calc R U

loop_
_atom_site_aniso_label
_atom_site_aniso_U_11
_atom_site_aniso_U_22
_atom_site_aniso_U_33
_atom_site_aniso_U_23
_atom_site_aniso_U_13
_atom_site_aniso_U_12
Ni 0.0270(5) 0.0151(4) 0.0312(5) -0.0072(4) -0.0102(4) 0.0002(3)
S1 0.0315(11) 0.0242(9) 0.0438(12) -0.0138(8) -0.0135(9) 0.0004(7)
N1 0.028(3) 0.016(3) 0.019(3) -0.006(2) -0.004(2) -0.008(2)
C1 0.032(4) 0.022(3) 0.021(4) -0.007(3) -0.001(3) -0.002(3)
N3 0.016(3) 0.016(3) 0.035(3) -0.008(2) -0.008(2) -0.002(2)
N2 0.030(3) 0.008(3) 0.027(3) 0.001(2) -0.012(3) 0.002(2)
C2 0.031(4) 0.025(4) 0.035(4) -0.010(3) -0.007(3) 0.007(3)
C3 0.022(4) 0.047(4) 0.030(4) -0.009(3) -0.003(3) -0.001(3)
N4 0.035(4) 0.022(3) 0.031(3) -0.012(3) -0.013(3) -0.001(3)
C4 0.027(4) 0.033(4) 0.029(4) -0.004(3) -0.001(3) -0.011(3)
C5 0.020(4) 0.015(3) 0.020(4) -0.004(3) 0.003(3) -0.002(3)
C6 0.035(4) 0.014(3) 0.029(4) -0.003(3) -0.010(3) -0.005(3)
C7 0.031(4) 0.014(3) 0.029(4) -0.004(3) -0.009(3) 0.001(3)
C8 0.015(3) 0.019(3) 0.024(4) -0.006(3) -0.004(3) 0.001(3)
C9 0.021(4) 0.021(3) 0.031(4) -0.011(3) -0.003(3) -0.004(3)
C10 0.023(4) 0.030(4) 0.023(4) -0.004(3) 0.001(3) -0.002(3)
C11 0.031(4) 0.015(3) 0.033(4) 0.000(3) -0.005(3) -0.008(3)
C12 0.023(4) 0.016(3) 0.027(4) -0.005(3) -0.007(3) 0.000(3)
C13 0.036(4) 0.012(3) 0.027(4) -0.001(3) -0.005(3) -0.003(3)
C14 0.034(4) 0.018(3) 0.034(4) -0.005(3) -0.009(3) 0.002(3)
C15 0.034(4) 0.023(4) 0.047(5) -0.009(3) -0.021(4) 0.004(3)
C16 0.046(5) 0.033(4) 0.033(4) -0.014(3) -0.017(4) 0.007(3)
C17 0.053(5) 0.032(4) 0.043(5) -0.014(4) -0.023(4) 0.006(4)
C18 0.041(5) 0.039(4) 0.051(5) -0.021(4) -0.019(4) 0.006(4)
C19 0.034(5) 0.041(4) 0.048(5) -0.011(4) -0.001(4) -0.008(3)
C20 0.036(5) 0.039(4) 0.044(5) -0.011(4) -0.003(4) -0.009(3)
B1 0.020(4) 0.017(4) 0.024(4) -0.001(3) -0.003(3) -0.003(3)
C111 0.018(3) 0.016(3) 0.019(3) 0.002(3) -0.006(3) -0.003(3)
C112 0.018(4) 0.016(3) 0.033(4) -0.006(3) -0.005(3) -0.003(3)
C113 0.025(4) 0.020(3) 0.030(4) -0.002(3) -0.014(3) -0.008(3)
C114 0.017(4) 0.027(3) 0.030(4) -0.004(3) -0.008(3) -0.001(3)
C115 0.028(4) 0.018(3) 0.028(4) -0.007(3) -0.010(3) -0.002(3)
C116 0.026(4) 0.017(3) 0.026(4) -0.005(3) -0.010(3) -0.001(3)
C211 0.017(3) 0.021(3) 0.017(3) -0.005(3) -0.006(3) 0.004(3)
C212 0.028(4) 0.024(3) 0.032(4) -0.005(3) -0.015(3) -0.006(3)
C213 0.028(4) 0.026(3) 0.027(4) -0.001(3) -0.002(3) -0.008(3)
C214 0.022(4) 0.038(4) 0.031(4) -0.013(3) -0.006(3) -0.003(3)
C215 0.019(4) 0.036(4) 0.048(5) -0.014(3) -0.015(3) 0.001(3)
C216 0.029(4) 0.019(3) 0.037(4) -0.005(3) -0.009(3) -0.004(3)
C311 0.018(4) 0.020(3) 0.029(4) -0.004(3) -0.010(3) -0.001(3)
C312 0.028(4) 0.021(3) 0.030(4) -0.012(3) -0.001(3) 0.001(3)
C313 0.037(4) 0.025(3) 0.029(4) -0.005(3) -0.009(3) -0.002(3)
C314 0.030(4) 0.016(3) 0.034(4) 0.003(3) -0.011(3) 0.001(3)
C315 0.018(4) 0.028(4) 0.036(4) -0.012(3) -0.002(3) -0.001(3)
C316 0.023(4) 0.015(3) 0.028(4) -0.003(3) -0.006(3) -0.004(3)
C411 0.021(4) 0.009(3) 0.032(4) -0.003(3) -0.010(3) 0.000(3)
C412 0.029(4) 0.014(3) 0.036(4) -0.001(3) -0.017(3) -0.003(3)
C413 0.023(4) 0.019(3) 0.034(4) -0.006(3) -0.001(3) -0.005(3)
C414 0.041(5) 0.017(3) 0.025(4) -0.001(3) -0.012(3) -0.008(3)
C415 0.034(4) 0.020(3) 0.027(4) -0.003(3) -0.018(3) -0.002(3)
C416 0.018(4) 0.016(3) 0.037(4) -0.009(3) -0.004(3) 0.000(3)
N1S 0.100(6) 0.063(5) 0.099(7) -0.028(5) -0.045(5) -0.011(4)
C11S 0.045(5) 0.056(5) 0.066(6) -0.010(5) -0.021(5) -0.002(4)
C12S 0.064(6) 0.079(6) 0.062(6) -0.021(5) -0.019(5) -0.017(5)
N2S 0.049(4) 0.034(3) 0.045(4) -0.007(3) -0.015(3) -0.006(3)
C21S 0.040(5) 0.030(4) 0.039(5) -0.013(4) -0.015(4) -0.002(3)
C22S 0.051(5) 0.045(5) 0.054(5) -0.007(4) -0.008(4) -0.008(4)

loop_
_atom_type_symbol
_atom_type_description
_atom_type_scat_dispersion_real
_atom_type_scat_dispersion_imag
_atom_type_scat_source
C C 0.0033 0.0016 'International Tables Vol C Tables 4.2.6.8 and 6.1.1.4'
H H 0.0000 0.0000 'International Tables Vol C Tables 4.2.6.8 and 6.1.1.4'
B B 0.0013 0.0007 'International Tables Vol C Tables 4.2.6.8 and 6.1.1.4'
N N 0.0061 0.0033 'International Tables Vol C Tables 4.2.6.8 and 6.1.1.4'
S S 0.1246 0.1234 'International Tables Vol C Tables 4.2.6.8 and 6.1.1.4'
Ni Ni 0.3393 1.1124 'International Tables Vol C Tables 4.2.6.8 and 6.1.1.4'

loop_
_geom_angle_atom_site_label_1
_geom_angle_atom_site_label_2
_geom_angle_atom_site_label_3
_geom_angle
_geom_angle_site_symmetry_3
N1 Ni N3 83.74(18) .
N1 Ni N4 79.38(19) .
N3 Ni N4 78.89(18) .
N1 Ni N2 78.75(18) .
N3 Ni N2 78.37(18) .
N4 Ni N2 149.9(2) .
N1 Ni S1 176.76(13) .
N3 Ni S1 97.36(13) .
N4 Ni S1 97.81(15) .
N2 Ni S1 104.45(14) .
N1 Ni S1 95.88(13) 2_666
N3 Ni S1 173.77(13) 2_666
N4 Ni S1 107.18(14) 2_666
N2 Ni S1 95.45(14) 2_666
S1 Ni S1 83.37(6) 2_666
C15 S1 Ni 104.8(2) .
C15 S1 Ni 115.9(2) 2_666
Ni S1 Ni 96.64(6) 2_666
C5 N1 C1 120.5(5) .
C5 N1 Ni 118.8(4) .
C1 N1 Ni 119.1(4) .
N1 C1 C2 121.7(6) .
N1 C1 C14 114.8(5) .
C2 C1 C14 123.5(5) .
C8 N3 C12 120.1(5) .
C8 N3 Ni 119.9(4) .
C12 N3 Ni 118.0(4) .
C6 N2 C7 112.9(5) .
C6 N2 Ni 106.2(3) .
C7 N2 Ni 109.3(3) .
C6 N2 H2N 113(4) .
C7 N2 H2N 108(4) .
Ni N2 H2N 108(4) .
C1 C2 C3 118.7(6) .
C1 C2 H2A 120.7 .
C3 C2 H2A 120.7 .
C2 C3 C4 119.5(6) .
C2 C3 H3A 120.2 .
C4 C3 H3A 120.2 .
C13 N4 C14 115.6(5) .
C13 N4 Ni 106.3(3) .
C14 N4 Ni 108.1(3) .
C13 N4 H4N 104(3) .
C14 N4 H4N 110(3) .
Ni N4 H4N 113(3) .
C5 C4 C3 118.0(6) .
C5 C4 H4A 121.0 .
C3 C4 H4A 121.0 .
N1 C5 C4 121.6(5) .
N1 C5 C6 114.0(5) .
C4 C5 C6 124.4(5) .
N2 C6 C5 110.9(4) .
N2 C6 H6A 109.5 .
C5 C6 H6A 109.5 .
N2 C6 H6B 109.5 .
C5 C6 H6B 109.5 .
H6A C6 H6B 108.0 .
N2 C7 C8 111.7(5) .
N2 C7 H7A 109.3 .
C8 C7 H7A 109.3 .
N2 C7 H7B 109.3 .
C8 C7 H7B 109.3 .
H7A C7 H7B 107.9 .
N3 C8 C9 121.4(5) .
N3 C8 C7 114.8(5) .
C9 C8 C7 123.8(5) .
C10 C9 C8 118.7(6) .
C10 C9 H9A 120.7 .
C8 C9 H9A 120.7 .
C9 C10 C11 120.0(6) .
C9 C10 H10A 120.0 .
C11 C10 H10A 120.0 .
C12 C11 C10 118.2(5) .
C12 C11 H11A 120.9 .
C10 C11 H11A 120.9 .
N3 C12 C11 121.7(5) .
N3 C12 C13 113.6(5) .
C11 C12 C13 124.8(5) .
N4 C13 C12 110.4(5) .
N4 C13 H13A 109.6 .
C12 C13 H13A 109.6 .
N4 C13 H13B 109.6 .
C12 C13 H13B 109.6 .
H13A C13 H13B 108.1 .
N4 C14 C1 111.3(5) .
N4 C14 H14A 109.4 .
C1 C14 H14A 109.4 .
N4 C14 H14B 109.4 .
C1 C14 H14B 109.4 .
H14A C14 H14B 108.0 .
C20 C15 C16 117.1(6) .
C20 C15 S1 119.5(5) .
C16 C15 S1 123.3(5) .
C17 C16 C15 122.4(6) .
C17 C16 H16A 118.8 .
C15 C16 H16A 118.8 .
C16 C17 C18 119.2(6) .
C16 C17 H17A 120.4 .
C18 C17 H17A 120.4 .
C19 C18 C17 119.3(6) .
C19 C18 H18A 120.3 .
C17 C18 H18A 120.3 .
C18 C19 C20 120.8(7) .
C18 C19 H19A 119.6 .
C20 C19 H19A 119.6 .
C15 C20 C19 121.1(6) .
C15 C20 H20A 119.5 .
C19 C20 H20A 119.5 .
C411 B1 C111 111.5(5) .
C411 B1 C211 107.5(4) .
C111 B1 C211 110.0(5) .
C411 B1 C311 111.2(5) .
C111 B1 C311 107.5(4) .
C211 B1 C311 109.2(5) .
C116 C111 C112 115.7(5) .
C116 C111 B1 124.4(5) .
C112 C111 B1 119.8(5) .
C113 C112 C111 122.2(6) .
C113 C112 H11B 118.9 .
C111 C112 H11B 118.9 .
C112 C113 C114 120.7(6) .
C112 C113 H11C 119.6 .
C114 C113 H11C 119.6 .
C115 C114 C113 118.4(5) .
C115 C114 H11D 120.8 .
C113 C114 H11D 120.8 .
C114 C115 C116 120.7(6) .
C114 C115 H11E 119.7 .
C116 C115 H11E 119.7 .
C115 C116 C111 122.2(6) .
C115 C116 H11F 118.9 .
C111 C116 H11F 118.9 .
C212 C211 C216 114.9(5) .
C212 C211 B1 121.8(5) .
C216 C211 B1 123.4(5) .
C213 C212 C211 123.3(5) .
C213 C212 H21A 118.4 .
C211 C212 H21A 118.4 .
C214 C213 C212 121.0(6) .
C214 C213 H21B 119.5 .
C212 C213 H21B 119.5 .
C213 C214 C215 117.8(6) .
C213 C214 H21C 121.1 .
C215 C214 H21C 121.1 .
C214 C215 C216 120.3(6) .
C214 C215 H21D 119.8 .
C216 C215 H21D 119.8 .
C211 C216 C215 122.7(5) .
C211 C216 H21E 118.6 .
C215 C216 H21E 118.6 .
C312 C311 C316 115.5(5) .
C312 C311 B1 119.8(5) .
C316 C311 B1 124.5(5) .
C313 C312 C311 123.7(6) .
C313 C312 H31A 118.1 .
C311 C312 H31A 118.1 .
C314 C313 C312 118.8(6) .
C314 C313 H31B 120.6 .
C312 C313 H31B 120.6 .
C315 C314 C313 119.8(5) .
C315 C314 H31C 120.1 .
C313 C314 H31C 120.1 .
C314 C315 C316 120.3(6) .
C314 C315 H31D 119.8 .
C316 C315 H31D 119.8 .
C311 C316 C315 121.9(5) .
C311 C316 H31E 119.0 .
C315 C316 H31E 119.0 .
C416 C411 C412 114.1(5) .
C416 C411 B1 126.2(5) .
C412 C411 B1 119.6(5) .
C413 C412 C411 122.6(6) .
C413 C412 H41A 118.7 .
C411 C412 H41A 118.7 .
C414 C413 C412 121.2(6) .
C414 C413 H41B 119.4 .
C412 C413 H41B 119.4 .
C415 C414 C413 118.5(6) .
C415 C414 H41C 120.7 .
C413 C414 H41C 120.7 .
C414 C415 C416 120.2(6) .
C414 C415 H41D 119.9 .
C416 C415 H41D 119.9 .
C415 C416 C411 123.4(6) .
C415 C416 H41E 118.3 .
C411 C416 H41E 118.3 .
N1S C11S C12S 177.0(9) .
C11S C12S H12A 109.5 .
C11S C12S H12B 109.5 .
H12A C12S H12B 109.5 .
C11S C12S H12C 109.5 .
H12A C12S H12C 109.5 .
H12B C12S H12C 109.5 .
N2S C21S C22S 177.6(7) .
C21S C22S H22A 109.5 .
C21S C22S H22B 109.5 .
H22A C22S H22B 109.5 .
C21S C22S H22C 109.5 .
H22A C22S H22C 109.5 .
H22B C22S H22C 109.5 .

loop_
_geom_bond_atom_site_label_1
_geom_bond_atom_site_label_2
_geom_bond_distance
_geom_bond_site_symmetry_2
Ni N1 2.036(5) .
Ni N3 2.043(5) .
Ni N4 2.188(5) .
Ni N2 2.205(5) .
Ni S1 2.4193(18) .
Ni S1 2.4342(19) 2_666
S1 C15 1.757(6) .
N1 C5 1.326(6) .
N1 C1 1.333(7) .
C1 C2 1.371(8) .
C1 C14 1.512(8) .
N3 C8 1.327(6) .
N3 C12 1.348(6) .
N2 C6 1.476(7) .
N2 C7 1.481(7) .
N2 H2N 0.84(5) .
C2 C3 1.381(8) .
C2 H2A 0.9500 .
C3 C4 1.397(8) .
C3 H3A 0.9500 .
N4 C13 1.490(7) .
N4 C14 1.497(7) .
N4 H4N 0.93(5) .
C4 C5 1.382(7) .
C4 H4A 0.9500 .
C5 C6 1.513(7) .
C6 H6A 0.9900 .
C6 H6B 0.9900 .
C7 C8 1.512(7) .
C7 H7A 0.9900 .
C7 H7B 0.9900 .
C8 C9 1.382(7) .
C9 C10 1.371(7) .
C9 H9A 0.9500 .
C10 C11 1.392(7) .
C10 H10A 0.9500 .
C11 C12 1.365(7) .
C11 H11A 0.9500 .
C12 C13 1.496(7) .
C13 H13A 0.9900 .
C13 H13B 0.9900 .
C14 H14A 0.9900 .
C14 H14B 0.9900 .
C15 C20 1.394(8) .
C15 C16 1.399(8) .
C16 C17 1.386(8) .
C16 H16A 0.9500 .
C17 C18 1.406(8) .
C17 H17A 0.9500 .
C18 C19 1.372(8) .
C18 H18A 0.9500 .
C19 C20 1.400(8) .
C19 H19A 0.9500 .
C20 H20A 0.9500 .
B1 C411 1.634(8) .
B1 C111 1.660(8) .
B1 C211 1.661(9) .
B1 C311 1.662(8) .
C111 C116 1.397(7) .
C111 C112 1.399(7) .
C112 C113 1.373(7) .
C112 H11B 0.9500 .
C113 C114 1.395(7) .
C113 H11C 0.9500 .
C114 C115 1.366(7) .
C114 H11D 0.9500 .
C115 C116 1.389(7) .
C115 H11E 0.9500 .
C116 H11F 0.9500 .
C211 C212 1.383(7) .
C211 C216 1.387(7) .
C212 C213 1.382(7) .
C212 H21A 0.9500 .
C213 C214 1.364(8) .
C213 H21B 0.9500 .
C214 C215 1.388(8) .
C214 H21C 0.9500 .
C215 C216 1.392(8) .
C215 H21D 0.9500 .
C216 H21E 0.9500 .
C311 C312 1.394(7) .
C311 C316 1.395(7) .
C312 C313 1.388(7) .
C312 H31A 0.9500 .
C313 C314 1.383(7) .
C313 H31B 0.9500 .
C314 C315 1.374(7) .
C314 H31C 0.9500 .
C315 C316 1.398(7) .
C315 H31D 0.9500 .
C316 H31E 0.9500 .
C411 C416 1.406(7) .
C411 C412 1.408(7) .
C412 C413 1.385(7) .
C412 H41A 0.9500 .
C413 C414 1.377(8) .
C413 H41B 0.9500 .
C414 C415 1.376(8) .
C414 H41C 0.9500 .
C415 C416 1.390(7) .
C415 H41D 0.9500 .
C416 H41E 0.9500 .
N1S C11S 1.145(9) .
C11S C12S 1.465(10) .
C12S H12A 0.9800 .
C12S H12B 0.9800 .
C12S H12C 0.9800 .
N2S C21S 1.141(7) .
C21S C22S 1.465(8) .
C22S H22A 0.9800 .
C22S H22B 0.9800 .
C22S H22C 0.9800 .

loop_
_geom_hbond_atom_site_label_D
_geom_hbond_atom_site_label_H
_geom_hbond_atom_site_label_A
_geom_hbond_distance_DH
_geom_hbond_distance_HA
_geom_hbond_distance_DA
_geom_hbond_angle_DHA
_geom_hbond_site_symmetry_A
_geom_hbond_publ_flag
N2 H2N N2S 0.84(5) 2.55(5) 3.269(7) 144(5) 2_666 yes
N4 H4N N2S 0.93(5) 2.31(5) 3.174(8) 154(4) . yes
C16 H16A N4 0.95 2.65 3.414(8) 137.8 2_666 yes
C22S H22C N1S 0.98 2.22 3.195(10) 172.8 . yes

loop_
_geom_torsion_atom_site_label_1
_geom_torsion_atom_site_label_2
_geom_torsion_atom_site_label_3
_geom_torsion_atom_site_label_4
_geom_torsion
_geom_torsion_site_symmetry_1
C5 N1 C1 C2 -0.8(8) .
Ni N1 C1 C2 -166.2(4) .
C5 N1 C1 C14 179.9(5) .
Ni N1 C1 C14 14.6(6) .
N1 C1 C2 C3 0.1(9) .
C14 C1 C2 C3 179.3(5) .
C1 C2 C3 C4 0.1(9) .
C2 C3 C4 C5 0.4(9) .
C1 N1 C5 C4 1.3(8) .
Ni N1 C5 C4 166.7(4) .
C1 N1 C5 C6 -179.1(5) .
Ni N1 C5 C6 -13.8(6) .
C3 C4 C5 N1 -1.1(8) .
C3 C4 C5 C6 179.4(5) .
C7 N2 C6 C5 84.5(6) .
Ni N2 C6 C5 -35.2(5) .
N1 C5 C6 N2 34.0(7) .
C4 C5 C6 N2 -146.5(5) .
C6 N2 C7 C8 -93.3(5) .
Ni N2 C7 C8 24.6(6) .
C12 N3 C8 C9 -0.6(8) .
Ni N3 C8 C9 -164.4(4) .
C12 N3 C8 C7 178.4(5) .
Ni N3 C8 C7 14.7(6) .
N2 C7 C8 N3 -26.4(7) .
N2 C7 C8 C9 152.6(5) .
N3 C8 C9 C10 -0.2(8) .
C7 C8 C9 C10 -179.1(5) .
C8 C9 C10 C11 0.4(8) .
C9 C10 C11 C12 0.2(9) .
C8 N3 C12 C11 1.2(8) .
Ni N3 C12 C11 165.3(4) .
C8 N3 C12 C13 179.7(5) .
Ni N3 C12 C13 -16.2(6) .
C10 C11 C12 N3 -1.0(9) .
C10 C11 C12 C13 -179.4(6) .
C14 N4 C13 C12 82.7(6) .
Ni N4 C13 C12 -37.3(5) .
N3 C12 C13 N4 36.6(7) .
C11 C12 C13 N4 -144.9(6) .
C13 N4 C14 C1 -91.3(5) .
Ni N4 C14 C1 27.6(6) .
N1 C1 C14 N4 -28.6(7) .
C2 C1 C14 N4 152.2(5) .
Ni S1 C15 C20 -107.2(5) .
Ni S1 C15 C20 147.7(5) 2_666
Ni S1 C15 C16 67.9(5) .
Ni S1 C15 C16 -37.2(6) 2_666
C20 C15 C16 C17 1.0(9) .
S1 C15 C16 C17 -174.2(5) .
C15 C16 C17 C18 -0.9(10) .
C16 C17 C18 C19 1.0(10) .
C17 C18 C19 C20 -1.3(10) .
C16 C15 C20 C19 -1.3(10) .
S1 C15 C20 C19 174.2(5) .
C18 C19 C20 C15 1.5(10) .
C411 B1 C111 C116 116.7(6) .
C211 B1 C111 C116 -2.5(7) .
C311 B1 C111 C116 -121.2(6) .
C411 B1 C111 C112 -66.4(6) .
C211 B1 C111 C112 174.4(4) .
C311 B1 C111 C112 55.7(7) .
C116 C111 C112 C113 -2.1(8) .
B1 C111 C112 C113 -179.3(5) .
C111 C112 C113 C114 1.6(8) .
C112 C113 C114 C115 -1.2(8) .
C113 C114 C115 C116 1.4(8) .
C114 C115 C116 C111 -2.1(8) .
C112 C111 C116 C115 2.4(8) .
B1 C111 C116 C115 179.4(5) .
C411 B1 C211 C212 -54.3(7) .
C111 B1 C211 C212 67.3(7) .
C311 B1 C211 C212 -175.0(5) .
C411 B1 C211 C216 126.0(6) .
C111 B1 C211 C216 -112.4(6) .
C311 B1 C211 C216 5.3(8) .
C216 C211 C212 C213 1.5(9) .
B1 C211 C212 C213 -178.3(5) .
C211 C212 C213 C214 -0.2(9) .
C212 C213 C214 C215 -1.3(9) .
C213 C214 C215 C216 1.3(9) .
C212 C211 C216 C215 -1.4(9) .
B1 C211 C216 C215 178.4(5) .
C214 C215 C216 C211 0.1(9) .
C411 B1 C311 C312 162.9(5) .
C111 B1 C311 C312 40.6(7) .
C211 B1 C311 C312 -78.6(6) .
C411 B1 C311 C316 -23.0(8) .
C111 B1 C311 C316 -145.3(5) .
C211 B1 C311 C316 95.5(6) .
C316 C311 C312 C313 -0.6(9) .
B1 C311 C312 C313 174.0(5) .
C311 C312 C313 C314 0.7(9) .
C312 C313 C314 C315 -0.6(9) .
C313 C314 C315 C316 0.4(9) .
C312 C311 C316 C315 0.4(8) .
B1 C311 C316 C315 -173.9(5) .
C314 C315 C316 C311 -0.3(9) .
C111 B1 C411 C416 11.9(8) .
C211 B1 C411 C416 132.6(5) .
C311 B1 C411 C416 -108.0(6) .
C111 B1 C411 C412 -168.5(5) .
C211 B1 C411 C412 -47.9(6) .
C311 B1 C411 C412 71.6(6) .
C416 C411 C412 C413 2.2(8) .
B1 C411 C412 C413 -177.4(5) .
C411 C412 C413 C414 -0.8(8) .
C412 C413 C414 C415 -0.5(8) .
C413 C414 C415 C416 0.2(8) .
C414 C415 C416 C411 1.3(8) .
C412 C411 C416 C415 -2.5(8) .
B1 C411 C416 C415 177.1(5) .
